data_1572027
loop_
_publ_author_name
'Nascimento, Mitchell A.'
'LaPierre, Etienne A.'
'Patrick, Brian O.'
'Watson, Jade E. T.'
'Watanabe, Lara'
'Rawson, Jeremy'
'Hering-Junghans, Christian'
'Manners, Ian'

_publ_section_title
;
 1,3-Dipolar cyclisation reactions of nitriles with sterically encumbered
 cyclic triphosphanes: synthesis and electronic structure of
 phosphorus-rich heterocycles with tunable colour.
;
_journal_issue 30
_journal_name_full 'Chemical science'
_journal_page_first 12006
_journal_page_last 12016
_journal_paper_doi 10.1039/d4sc02497d
_journal_volume 15
_journal_year 2024
_chemical_formula_moiety 'C38 H55 N P3, C F3 O3 S, C6 H5 F'
_chemical_formula_sum 'C45 H60 F4 N O3 P3 S'
_chemical_formula_weight 863.91
_space_group_crystal_system monoclinic
_space_group_IT_number 14
_space_group_name_Hall '-P 2yn'
_space_group_name_H-M_alt 'P 1 21/n 1'
_atom_sites_solution_hydrogens mixed
_audit_creation_date 2022-05-23
_audit_creation_method
;
Olex2 1.3
(compiled 2020.11.12 svn.r5f609507 for OlexSys, GUI svn.r6408)
;
_audit_update_record
;
2023-09-05 deposited with the CCDC.	2024-07-01 downloaded from the CCDC.
;
_cell_angle_alpha 90
_cell_angle_beta 96.752(2)
_cell_angle_gamma 90
_cell_formula_units_Z 4
_cell_length_a 10.6808(4)
_cell_length_b 20.4088(8)
_cell_length_c 20.8267(8)
_cell_measurement_reflns_used 9933
_cell_measurement_temperature 100(2)
_cell_measurement_theta_max 30.51
_cell_measurement_theta_min 2.28
_cell_volume 4508.4(3)
_computing_cell_refinement 'Bruker SAINT'
_computing_data_collection 'Bruker APEX2'
_computing_data_reduction 'Bruker SAINT'
_computing_molecular_graphics 'Olex2 1.3 (Dolomanov et al., 2009)'
_computing_publication_material 'Olex2 1.3 (Dolomanov et al., 2009)'
_computing_structure_refinement 'SHELXL-2014 (Sheldrick 2014)'
_computing_structure_solution 'SHELXS-97 (Sheldrick 2008)'
_diffrn_ambient_temperature 100(2)
_diffrn_measured_fraction_theta_full 1.000
_diffrn_measured_fraction_theta_max 0.996
_diffrn_measurement_device_type 'Bruker APEX-II CCD'
_diffrn_measurement_method '\f and \w scans'
_diffrn_radiation_type 'Mo K\a'
_diffrn_radiation_wavelength 0.71073
_diffrn_reflns_av_R_equivalents 0.0373
_diffrn_reflns_av_unetI/netI 0.0341
_diffrn_reflns_Laue_measured_fraction_full 1.000
_diffrn_reflns_Laue_measured_fraction_max 0.996
_diffrn_reflns_limit_h_max 15
_diffrn_reflns_limit_h_min -15
_diffrn_reflns_limit_k_max 23
_diffrn_reflns_limit_k_min -29
_diffrn_reflns_limit_l_max 29
_diffrn_reflns_limit_l_min -29
_diffrn_reflns_number 60974
_diffrn_reflns_point_group_measured_fraction_full 1.000
_diffrn_reflns_point_group_measured_fraction_max 0.996
_diffrn_reflns_theta_full 25.242
_diffrn_reflns_theta_max 30.587
_diffrn_reflns_theta_min 1.402
_exptl_absorpt_coefficient_mu 0.234
_exptl_absorpt_correction_T_max .7461
_exptl_absorpt_correction_T_min .7011
_exptl_absorpt_correction_type multi-scan
_exptl_absorpt_process_details 'Sadabs (Sheldrick, 1996)'
_exptl_crystal_colour Red
_exptl_crystal_density_diffrn 1.273
_exptl_crystal_density_method 'not measured'
_exptl_crystal_description prism
_exptl_crystal_F_000 1832
_exptl_crystal_size_max 0.35
_exptl_crystal_size_mid 0.22
_exptl_crystal_size_min 0.2
_refine_diff_density_max 0.658
_refine_diff_density_min -0.470
_refine_diff_density_rms 0.057
_refine_ls_extinction_method none
_refine_ls_goodness_of_fit_ref 1.026
_refine_ls_hydrogen_treatment mixed
_refine_ls_matrix_type full
_refine_ls_number_parameters 534
_refine_ls_number_reflns 13812
_refine_ls_number_restraints 0
_refine_ls_restrained_S_all 1.026
_refine_ls_R_factor_all 0.0575
_refine_ls_R_factor_gt 0.0408
_refine_ls_shift/su_max 0.001
_refine_ls_shift/su_mean 0.000
_refine_ls_structure_factor_coef Fsqd
_refine_ls_weighting_details 'w=1/[\s^2^(Fo^2^)+(0.0508P)^2^+1.8958P] where P=(Fo^2^+2Fc^2^)/3'
_refine_ls_weighting_scheme calc
_refine_ls_wR_factor_gt 0.1005
_refine_ls_wR_factor_ref 0.1094
_reflns_Friedel_coverage 0.000
_reflns_number_gt 10809
_reflns_number_total 13812
_reflns_threshold_expression 'I > 2\s(I)'
_cod_data_source_file d4sc02497d4.cif
_cod_data_source_block im047_a
_cod_depositor_comments
;
The following automatic conversions were performed:

data item '_refine_ls_hydrogen_treatment' value 'Mixed' was changed
to 'mixed' in accordance with the
/home/data/users/saulius/crontab/automatic-downloads/rss-feeds/RSC/lib/dictionaries/cif_core.dic
dictionary named 'cif_core.dic' version 2.4.2 last updated on
2011-04-26.

Automatic conversion script
Id: cif_fix_values 8170 2020-07-09 18:12:32Z antanas 

 Adding full bibliography for 1572027--1572043.cif.
;
_cod_database_code 1572027
_shelx_shelxl_version_number 2018/3
_shelx_space_group_comment
;
The symmetry employed for this shelxl refinement is uniquely defined
by the following loop, which should always be used as a source of
symmetry information in preference to the above space-group names.
They are only intended as comments.
;
_shelx_estimated_absorpt_t_max 0.955
_shelx_estimated_absorpt_t_min 0.923
_olex2_refinement_description
;
1. Shared sites
{F4A, H40}
{F4C, H42}
{F4B, H43}
2. Uiso/Uaniso restraints and constraints
Uiso(F4A) = Uiso(H40)
Uiso(F4C) = Uiso(H42)
Uiso(F4B) = Uiso(H43)
3. Others
 Fixed Sof: F4B(0.4) F4A(0.3) F4C(0.3) H40(0.7) H42(0.7) H43(0.6)
4.a Ternary CH refined with riding coordinates:
 C9(H9), C36(H36), C12(H12), C24(H24), C21(H21), C33(H33)
4.b Aromatic/amide H refined with riding coordinates:
 C7(H7), C19(H19), C6(H6), C5(H5), C29(H29), C18(H18), C17(H17), C30(H30),
 C31(H31), C45(H45), C41(H41), C44(H44)
4.c Idealised Me refined as rotating group:
 C37(H37A,H37B,H37C), C2(H2A,H2B,H2C), C10(H10A,H10B,H10C), C11(H11A,H11B,
 H11C), C13(H13A,H13B,H13C), C38(H38A,H38B,H38C), C14(H14A,H14B,H14C), C22(H22A,
 H22B,H22C), C26(H26A,H26B,H26C), C25(H25A,H25B,H25C), C23(H23A,H23B,H23C),
 C35(H35A,H35B,H35C), C34(H34A,H34B,H34C)
;
_olex2_submission_special_instructions 'No special instructions were received'

loop_
_space_group_symop_operation_xyz
'x, y, z'
'-x+1/2, y+1/2, -z+1/2'
'-x, -y, -z'
'x-1/2, -y-1/2, z-1/2'

loop_
_atom_site_label
_atom_site_type_symbol
_atom_site_fract_x
_atom_site_fract_y
_atom_site_fract_z
_atom_site_U_iso_or_equiv
_atom_site_adp_type
_atom_site_occupancy
_atom_site_site_symmetry_order
_atom_site_calc_flag
_atom_site_refinement_flags_posn
_atom_site_refinement_flags_adp
_atom_site_refinement_flags_occupancy
_atom_site_disorder_assembly
_atom_site_disorder_group
P2 P 0.63485(3) 0.51908(2) 0.22146(2) 0.01427(7) Uani 1 1 d . . . . .
P3 P 0.46183(3) 0.56598(2) 0.17041(2) 0.01464(7) Uani 1 1 d . . . . .
P1 P 0.63212(3) 0.59756(2) 0.29638(2) 0.01571(7) Uani 1 1 d . . . . .
S1 S 0.31451(4) 0.68855(2) 0.41812(2) 0.02388(8) Uani 1 1 d . . . . .
O1 O 0.34276(12) 0.62236(5) 0.39961(6) 0.0318(3) Uani 1 1 d . . . . .
N1 N 0.46727(11) 0.58568(5) 0.29795(5) 0.0161(2) Uani 1 1 d . . . . .
F3 F 0.53536(13) 0.72155(7) 0.38797(9) 0.0711(5) Uani 1 1 d . . . . .
F1 F 0.46638(13) 0.78396(6) 0.45869(9) 0.0737(5) Uani 1 1 d . . . . .
O2 O 0.26175(14) 0.72881(7) 0.36614(8) 0.0528(4) Uani 1 1 d . . . . .
O3 O 0.25701(16) 0.69233(8) 0.47636(7) 0.0539(4) Uani 1 1 d . . . . .
F2 F 0.53450(15) 0.68694(8) 0.48481(9) 0.0867(6) Uani 1 1 d . . . . .
C20 C 0.80407(13) 0.59976(7) 0.15288(6) 0.0192(3) Uani 1 1 d . . . . .
C27 C 0.70509(12) 0.56135(6) 0.37213(6) 0.0170(2) Uani 1 1 d . . . . .
C9 C 0.37930(13) 0.41269(6) 0.20656(6) 0.0170(2) Uani 1 1 d . . . . .
H9 H 0.427087 0.446083 0.232910 0.020 Uiso 1 1 calc R U . . .
C15 C 0.77412(12) 0.53921(7) 0.18031(6) 0.0164(2) Uani 1 1 d . . . . .
C3 C 0.36386(12) 0.50643(6) 0.12118(6) 0.0148(2) Uani 1 1 d . . . . .
C8 C 0.33238(12) 0.44281(6) 0.14160(6) 0.0156(2) Uani 1 1 d . . . . .
C4 C 0.31761(12) 0.52849(6) 0.05801(6) 0.0161(2) Uani 1 1 d . . . . .
C7 C 0.25432(13) 0.40350(7) 0.09921(7) 0.0203(3) Uani 1 1 d . . . . .
H7 H 0.233755 0.361598 0.112058 0.024 Uiso 1 1 calc R U . . .
C36 C 0.56030(13) 0.45886(7) 0.37424(7) 0.0192(3) Uani 1 1 d . . . . .
H36 H 0.529356 0.474979 0.330948 0.023 Uiso 1 1 calc R U . . .
C1 C 0.39252(12) 0.57267(6) 0.24569(6) 0.0159(2) Uani 1 1 d . . . . .
C28 C 0.66699(13) 0.50359(7) 0.40241(6) 0.0185(3) Uani 1 1 d . . . . .
C12 C 0.34595(13) 0.59539(7) 0.03064(7) 0.0194(3) Uani 1 1 d . . . . .
H12 H 0.403736 0.618503 0.063026 0.023 Uiso 1 1 calc R U . . .
C16 C 0.85706(12) 0.48467(7) 0.17901(7) 0.0195(3) Uani 1 1 d . . . . .
C19 C 0.91519(13) 0.60397(8) 0.12381(7) 0.0241(3) Uani 1 1 d . . . . .
H19 H 0.936743 0.643637 0.106076 0.029 Uiso 1 1 calc R U . . .
C24 C 0.72294(14) 0.66103(7) 0.15091(7) 0.0228(3) Uani 1 1 d . . . . .
H24 H 0.651724 0.651865 0.175223 0.027 Uiso 1 1 calc R U . . .
C6 C 0.20682(14) 0.42569(7) 0.03829(7) 0.0215(3) Uani 1 1 d . . . . .
H6 H 0.153213 0.399168 0.011118 0.026 Uiso 1 1 calc R U . . .
C5 C 0.23905(13) 0.48713(7) 0.01795(6) 0.0201(3) Uani 1 1 d . . . . .
H5 H 0.207797 0.501258 -0.023292 0.024 Uiso 1 1 calc R U . . .
C37 C 0.45044(14) 0.46033(7) 0.41528(8) 0.0253(3) Uani 1 1 d . . . . .
H37A H 0.478063 0.443581 0.457655 0.038 Uiso 1 1 calc R U . . .
H37B H 0.382727 0.433730 0.395202 0.038 Uiso 1 1 calc R U . . .
H37C H 0.421646 0.504616 0.418712 0.038 Uiso 1 1 calc R U . . .
C2 C 0.25325(13) 0.57233(7) 0.24704(7) 0.0227(3) Uani 1 1 d . . . . .
H2A H 0.213593 0.597580 0.211417 0.034 Uiso 1 1 calc R U . . .
H2B H 0.233703 0.591123 0.286933 0.034 Uiso 1 1 calc R U . . .
H2C H 0.222776 0.528065 0.243652 0.034 Uiso 1 1 calc R U . . .
C32 C 0.81075(13) 0.59782(7) 0.40162(7) 0.0219(3) Uani 1 1 d . . . . .
C29 C 0.73085(15) 0.48540(8) 0.46203(7) 0.0253(3) Uani 1 1 d . . . . .
H29 H 0.705422 0.448107 0.482652 0.030 Uiso 1 1 calc R U . . .
C18 C 0.99384(13) 0.55057(9) 0.12078(7) 0.0281(3) Uani 1 1 d . . . . .
H18 H 1.066164 0.554315 0.100161 0.034 Uiso 1 1 calc R U . . .
C10 C 0.46808(14) 0.35540(7) 0.19706(8) 0.0248(3) Uani 1 1 d . . . . .
H10A H 0.422717 0.322013 0.171500 0.037 Uiso 1 1 calc R U . . .
H10B H 0.500194 0.337635 0.238418 0.037 Uiso 1 1 calc R U . . .
H10C H 0.536940 0.370659 0.175301 0.037 Uiso 1 1 calc R U . . .
C17 C 0.96547(13) 0.49194(9) 0.14816(7) 0.0265(3) Uani 1 1 d . . . . .
H17 H 1.019466 0.456451 0.146107 0.032 Uiso 1 1 calc R U . . .
C21 C 0.83871(14) 0.42006(7) 0.21349(7) 0.0240(3) Uani 1 1 d . . . . .
H21 H 0.748125 0.414682 0.215647 0.029 Uiso 1 1 calc R U . . .
C30 C 0.83109(15) 0.52168(8) 0.49106(8) 0.0303(3) Uani 1 1 d . . . . .
H30 H 0.871622 0.508987 0.531096 0.036 Uiso 1 1 calc R U . . .
C11 C 0.27015(15) 0.38994(8) 0.24255(7) 0.0255(3) Uani 1 1 d . . . . .
H11A H 0.211313 0.425237 0.244509 0.038 Uiso 1 1 calc R U . . .
H11B H 0.302247 0.376809 0.285615 0.038 Uiso 1 1 calc R U . . .
H11C H 0.228407 0.353495 0.220090 0.038 Uiso 1 1 calc R U . . .
C31 C 0.87124(15) 0.57658(8) 0.46091(8) 0.0295(3) Uani 1 1 d . . . . .
H31 H 0.940114 0.599962 0.480509 0.035 Uiso 1 1 calc R U . . .
C13 C 0.41036(15) 0.58888(8) -0.03115(8) 0.0281(3) Uani 1 1 d . . . . .
H13A H 0.486086 0.563518 -0.022140 0.042 Uiso 1 1 calc R U . . .
H13B H 0.430967 0.631648 -0.045973 0.042 Uiso 1 1 calc R U . . .
H13C H 0.354325 0.567403 -0.063974 0.042 Uiso 1 1 calc R U . . .
C33 C 0.86600(15) 0.65655(8) 0.36980(8) 0.0278(3) Uani 1 1 d . . . . .
H33 H 0.800488 0.674007 0.337412 0.033 Uiso 1 1 calc R U . . .
C38 C 0.60708(16) 0.38846(7) 0.36756(8) 0.0276(3) Uani 1 1 d . . . . .
H38A H 0.672844 0.387984 0.339856 0.041 Uiso 1 1 calc R U . . .
H38B H 0.538479 0.361411 0.349225 0.041 Uiso 1 1 calc R U . . .
H38C H 0.639224 0.371886 0.409411 0.041 Uiso 1 1 calc R U . . .
C14 C 0.22526(16) 0.63615(8) 0.01747(8) 0.0297(3) Uani 1 1 d . . . . .
H14A H 0.165312 0.613141 -0.012299 0.045 Uiso 1 1 calc R U . . .
H14B H 0.244639 0.677592 -0.000813 0.045 Uiso 1 1 calc R U . . .
H14C H 0.190177 0.643277 0.057270 0.045 Uiso 1 1 calc R U . . .
C22 C 0.90333(17) 0.42440(9) 0.28304(8) 0.0324(4) Uani 1 1 d . . . . .
H22A H 0.991566 0.433008 0.282503 0.049 Uiso 1 1 calc R U . . .
H22B H 0.892830 0.383704 0.304888 0.049 Uiso 1 1 calc R U . . .
H22C H 0.866088 0.459221 0.305307 0.049 Uiso 1 1 calc R U . . .
C26 C 0.66919(17) 0.67732(9) 0.08118(8) 0.0334(4) Uani 1 1 d . . . . .
H26A H 0.736198 0.691381 0.057461 0.050 Uiso 1 1 calc R U . . .
H26B H 0.607960 0.711731 0.081398 0.050 Uiso 1 1 calc R U . . .
H26C H 0.629795 0.639052 0.061040 0.050 Uiso 1 1 calc R U . . .
C25 C 0.79430(19) 0.71988(8) 0.18269(10) 0.0385(4) Uani 1 1 d . . . . .
H25A H 0.824176 0.709510 0.226795 0.058 Uiso 1 1 calc R U . . .
H25B H 0.738825 0.756985 0.181497 0.058 Uiso 1 1 calc R U . . .
H25C H 0.864646 0.730059 0.159696 0.058 Uiso 1 1 calc R U . . .
C23 C 0.88430(18) 0.35966(9) 0.17940(9) 0.0365(4) Uani 1 1 d . . . . .
H23A H 0.848026 0.359626 0.134986 0.055 Uiso 1 1 calc R U . . .
H23B H 0.858920 0.320761 0.200331 0.055 Uiso 1 1 calc R U . . .
H23C H 0.974547 0.360715 0.181510 0.055 Uiso 1 1 calc R U . . .
C39 C 0.46929(18) 0.72206(9) 0.43863(10) 0.0403(4) Uani 1 1 d . . . . .
C35 C 0.97624(18) 0.63421(10) 0.33437(10) 0.0418(4) Uani 1 1 d . . . . .
H35A H 1.040026 0.614641 0.364707 0.063 Uiso 1 1 calc R U . . .
H35B H 1.011002 0.671308 0.314337 0.063 Uiso 1 1 calc R U . . .
H35C H 0.946835 0.602672 0.301853 0.063 Uiso 1 1 calc R U . . .
C34 C 0.9073(2) 0.71189(9) 0.41718(10) 0.0426(5) Uani 1 1 d . . . . .
H34A H 0.839064 0.723110 0.441250 0.064 Uiso 1 1 calc R U . . .
H34B H 0.930507 0.749556 0.393609 0.064 Uiso 1 1 calc R U . . .
H34C H 0.978416 0.697727 0.446408 0.064 Uiso 1 1 calc R U . . .
F4B F 0.9760(3) 0.68077(13) 0.59684(13) 0.0435(6) Uiso 0.4 1 d . . P A 4
F4A F 0.6158(3) 0.78225(17) 0.70379(17) 0.0438(8) Uiso 0.3 1 d . . P B 4
H1 H 0.4345(18) 0.5994(9) 0.3308(9) 0.029(5) Uiso 1 1 d . . . . .
C45 C 0.6705(2) 0.73089(10) 0.62148(11) 0.0457(5) Uani 1 1 d . . . . .
H45 H 0.588114 0.729275 0.601358 0.055 Uiso 1 1 calc R U . . .
C41 C 0.8199(2) 0.76493(9) 0.71088(11) 0.0474(5) Uani 1 1 d . . . . .
H41 H 0.837347 0.785223 0.750917 0.057 Uiso 1 1 calc R U . . .
C44 C 0.7663(2) 0.70282(10) 0.59254(10) 0.0437(5) Uani 1 1 d . . . . .
H44 H 0.749059 0.681183 0.553198 0.052 Uiso 1 1 calc R U . . .
C43 C 0.8879(2) 0.70700(10) 0.62226(11) 0.0455(5) Uani 1 1 d . . . . .
C40 C 0.6971(2) 0.76152(10) 0.68060(11) 0.0492(5) Uani 1 1 d . . . . .
C42 C 0.9150(2) 0.73792(9) 0.68084(11) 0.0468(5) Uani 1 1 d . . . . .
F4C F 1.0155(5) 0.7459(2) 0.7067(2) 0.0744(13) Uiso 0.3 1 d . . P C 4
H40 H 0.6158(3) 0.78225(17) 0.70379(17) 0.0438(8) Uiso 0.7 1 d . . P D 5
H42 H 1.0155(5) 0.7459(2) 0.7067(2) 0.0744(13) Uiso 0.7 1 d . . P E 5
H43 H 0.9760(3) 0.68077(13) 0.59684(13) 0.0435(6) Uiso 0.6 1 d . . P F 5

loop_
_atom_site_aniso_label
_atom_site_aniso_U_11
_atom_site_aniso_U_22
_atom_site_aniso_U_33
_atom_site_aniso_U_23
_atom_site_aniso_U_13
_atom_site_aniso_U_12
P2 0.01312(15) 0.01479(14) 0.01563(15) -0.00034(11) 0.00474(11) -0.00044(11)
P3 0.01572(15) 0.01348(14) 0.01504(15) 0.00009(11) 0.00316(12) -0.00066(12)
P1 0.01665(16) 0.01519(15) 0.01591(15) -0.00115(12) 0.00452(12) -0.00246(12)
S1 0.02901(19) 0.02149(16) 0.02107(16) -0.00346(13) 0.00262(14) 0.00432(14)
O1 0.0429(7) 0.0220(5) 0.0346(6) -0.0075(4) 0.0213(5) -0.0024(5)
N1 0.0168(5) 0.0153(5) 0.0170(5) -0.0016(4) 0.0058(4) 0.0012(4)
F3 0.0502(8) 0.0503(8) 0.1202(13) -0.0129(8) 0.0406(8) -0.0184(6)
F1 0.0569(8) 0.0403(7) 0.1185(13) -0.0406(8) -0.0122(8) -0.0065(6)
O2 0.0535(9) 0.0437(8) 0.0539(9) 0.0153(7) -0.0237(7) 0.0010(7)
O3 0.0678(10) 0.0541(9) 0.0457(8) -0.0170(7) 0.0321(7) 0.0052(8)
F2 0.0645(10) 0.0810(11) 0.0997(13) 0.0051(9) -0.0535(9) 0.0104(8)
C20 0.0176(6) 0.0238(6) 0.0166(6) -0.0026(5) 0.0040(5) -0.0060(5)
C27 0.0161(6) 0.0196(6) 0.0156(6) -0.0030(5) 0.0030(5) 0.0001(5)
C9 0.0186(6) 0.0153(6) 0.0172(6) 0.0012(5) 0.0016(5) -0.0023(5)
C15 0.0132(6) 0.0216(6) 0.0147(6) -0.0028(5) 0.0027(4) -0.0016(5)
C3 0.0133(5) 0.0163(6) 0.0151(5) -0.0008(4) 0.0032(4) 0.0004(4)
C8 0.0148(6) 0.0164(6) 0.0161(6) -0.0009(4) 0.0044(4) -0.0001(5)
C4 0.0159(6) 0.0167(6) 0.0162(6) 0.0007(5) 0.0044(5) 0.0023(5)
C7 0.0218(7) 0.0172(6) 0.0218(6) -0.0008(5) 0.0023(5) -0.0029(5)
C36 0.0236(7) 0.0178(6) 0.0167(6) 0.0004(5) 0.0042(5) -0.0025(5)
C1 0.0162(6) 0.0120(5) 0.0201(6) -0.0003(4) 0.0045(5) 0.0018(4)
C28 0.0190(6) 0.0190(6) 0.0181(6) -0.0015(5) 0.0044(5) 0.0010(5)
C12 0.0231(7) 0.0185(6) 0.0168(6) 0.0033(5) 0.0034(5) -0.0012(5)
C16 0.0132(6) 0.0270(7) 0.0180(6) -0.0022(5) 0.0008(5) 0.0014(5)
C19 0.0188(6) 0.0348(8) 0.0193(6) -0.0001(6) 0.0047(5) -0.0091(6)
C24 0.0268(7) 0.0181(6) 0.0256(7) 0.0002(5) 0.0113(6) -0.0055(5)
C6 0.0223(7) 0.0224(6) 0.0193(6) -0.0040(5) -0.0004(5) -0.0042(5)
C5 0.0213(6) 0.0228(6) 0.0156(6) 0.0004(5) 0.0000(5) 0.0006(5)
C37 0.0249(7) 0.0244(7) 0.0278(7) -0.0010(6) 0.0085(6) -0.0039(6)
C2 0.0158(6) 0.0250(7) 0.0277(7) -0.0027(6) 0.0052(5) 0.0023(5)
C32 0.0173(6) 0.0242(7) 0.0243(7) -0.0042(5) 0.0036(5) -0.0024(5)
C29 0.0277(7) 0.0263(7) 0.0217(7) 0.0037(6) 0.0016(6) 0.0007(6)
C18 0.0142(6) 0.0500(10) 0.0210(7) -0.0003(6) 0.0055(5) -0.0038(6)
C10 0.0251(7) 0.0214(7) 0.0268(7) -0.0002(5) -0.0016(6) 0.0037(6)
C17 0.0148(6) 0.0412(9) 0.0239(7) -0.0011(6) 0.0040(5) 0.0060(6)
C21 0.0179(6) 0.0250(7) 0.0297(7) 0.0019(6) 0.0048(5) 0.0062(5)
C30 0.0284(8) 0.0369(9) 0.0236(7) 0.0006(6) -0.0058(6) 0.0035(7)
C11 0.0264(7) 0.0261(7) 0.0245(7) 0.0072(6) 0.0058(6) -0.0045(6)
C31 0.0213(7) 0.0340(8) 0.0313(8) -0.0051(6) -0.0050(6) -0.0039(6)
C13 0.0306(8) 0.0301(8) 0.0260(7) 0.0062(6) 0.0127(6) 0.0022(6)
C33 0.0230(7) 0.0304(8) 0.0302(8) -0.0028(6) 0.0031(6) -0.0105(6)
C38 0.0346(8) 0.0200(7) 0.0292(8) -0.0016(6) 0.0079(6) -0.0002(6)
C14 0.0348(8) 0.0208(7) 0.0353(8) 0.0059(6) 0.0117(7) 0.0074(6)
C22 0.0330(8) 0.0388(9) 0.0262(8) 0.0065(7) 0.0074(6) 0.0107(7)
C26 0.0354(9) 0.0344(8) 0.0320(8) 0.0092(7) 0.0111(7) 0.0071(7)
C25 0.0449(10) 0.0245(8) 0.0488(11) -0.0075(7) 0.0169(8) -0.0144(7)
C23 0.0400(10) 0.0314(8) 0.0376(9) -0.0028(7) 0.0023(7) 0.0135(7)
C39 0.0336(9) 0.0290(8) 0.0546(12) -0.0081(8) -0.0109(8) 0.0037(7)
C35 0.0373(10) 0.0494(11) 0.0417(10) -0.0108(8) 0.0175(8) -0.0164(8)
C34 0.0510(11) 0.0319(9) 0.0474(11) -0.0110(8) 0.0157(9) -0.0177(8)
C45 0.0456(11) 0.0407(10) 0.0491(12) 0.0220(9) -0.0018(9) -0.0103(9)
C41 0.0703(15) 0.0227(8) 0.0463(11) 0.0085(8) -0.0051(10) -0.0145(9)
C44 0.0529(12) 0.0397(10) 0.0362(10) 0.0148(8) -0.0043(9) -0.0095(9)
C43 0.0514(12) 0.0358(10) 0.0484(11) 0.0156(9) 0.0025(9) -0.0037(9)
C40 0.0636(14) 0.0292(9) 0.0549(13) 0.0145(9) 0.0069(11) -0.0081(9)
C42 0.0505(12) 0.0313(9) 0.0547(12) 0.0143(9) -0.0103(10) -0.0133(9)

loop_
_atom_type_symbol
_atom_type_description
_atom_type_scat_dispersion_real
_atom_type_scat_dispersion_imag
_atom_type_scat_source
C C 0.0033 0.0016 'International Tables Vol C Tables 4.2.6.8 and 6.1.1.4'
H H 0.0000 0.0000 'International Tables Vol C Tables 4.2.6.8 and 6.1.1.4'
F F 0.0171 0.0103 'International Tables Vol C Tables 4.2.6.8 and 6.1.1.4'
N N 0.0061 0.0033 'International Tables Vol C Tables 4.2.6.8 and 6.1.1.4'
O O 0.0106 0.0060 'International Tables Vol C Tables 4.2.6.8 and 6.1.1.4'
P P 0.1023 0.0942 'International Tables Vol C Tables 4.2.6.8 and 6.1.1.4'
S S 0.1246 0.1234 'International Tables Vol C Tables 4.2.6.8 and 6.1.1.4'

loop_
_geom_angle_atom_site_label_1
_geom_angle_atom_site_label_2
_geom_angle_atom_site_label_3
_geom_angle
_geom_angle_site_symmetry_1
_geom_angle_site_symmetry_3
_geom_angle_publ_flag
P3 P2 P1 86.982(17) . . ?
C15 P2 P3 110.46(5) . . ?
C15 P2 P1 103.96(4) . . ?
C3 P3 P2 111.53(4) . . ?
C1 P3 P2 91.13(4) . . ?
C1 P3 C3 105.58(6) . . ?
N1 P1 P2 90.53(4) . . ?
N1 P1 C27 104.52(6) . . ?
C27 P1 P2 105.82(4) . . ?
O1 S1 C39 101.79(8) . . ?
O2 S1 O1 114.41(9) . . ?
O2 S1 O3 116.43(10) . . ?
O2 S1 C39 103.46(9) . . ?
O3 S1 O1 113.69(8) . . ?
O3 S1 C39 104.73(10) . . ?
C1 N1 P1 121.59(9) . . ?
C15 C20 C24 125.09(12) . . ?
C19 C20 C15 118.23(13) . . ?
C19 C20 C24 116.66(12) . . ?
C28 C27 P1 127.08(10) . . ?
C28 C27 C32 119.67(13) . . ?
C32 C27 P1 113.25(10) . . ?
C8 C9 C10 109.79(11) . . ?
C8 C9 C11 111.66(11) . . ?
C11 C9 C10 110.50(12) . . ?
C20 C15 P2 127.91(10) . . ?
C20 C15 C16 120.28(12) . . ?
C16 C15 P2 111.80(10) . . ?
C8 C3 P3 125.30(10) . . ?
C8 C3 C4 119.86(12) . . ?
C4 C3 P3 114.84(9) . . ?
C3 C8 C9 124.97(11) . . ?
C7 C8 C9 116.22(11) . . ?
C7 C8 C3 118.80(12) . . ?
C3 C4 C12 124.53(12) . . ?
C5 C4 C3 118.71(12) . . ?
C5 C4 C12 116.76(12) . . ?
C6 C7 C8 121.25(13) . . ?
C28 C36 C37 111.17(11) . . ?
C28 C36 C38 111.08(12) . . ?
C37 C36 C38 110.40(12) . . ?
N1 C1 P3 117.76(10) . . ?
N1 C1 C2 120.09(12) . . ?
C2 C1 P3 121.65(10) . . ?
C27 C28 C36 124.58(12) . . ?
C29 C28 C27 118.74(13) . . ?
C29 C28 C36 116.67(12) . . ?
C4 C12 C13 111.37(12) . . ?
C4 C12 C14 110.71(12) . . ?
C14 C12 C13 110.35(12) . . ?
C15 C16 C21 123.49(12) . . ?
C17 C16 C15 118.48(13) . . ?
C17 C16 C21 117.89(13) . . ?
C18 C19 C20 121.55(14) . . ?
C20 C24 C26 110.65(12) . . ?
C20 C24 C25 112.38(14) . . ?
C25 C24 C26 110.56(13) . . ?
C5 C6 C7 120.02(13) . . ?
C6 C5 C4 121.34(13) . . ?
C27 C32 C33 123.37(13) . . ?
C31 C32 C27 118.64(13) . . ?
C31 C32 C33 117.88(13) . . ?
C30 C29 C28 121.32(14) . . ?
C17 C18 C19 120.17(13) . . ?
C18 C17 C16 121.23(14) . . ?
C16 C21 C22 109.07(13) . . ?
C16 C21 C23 114.36(13) . . ?
C23 C21 C22 110.65(13) . . ?
C31 C30 C29 120.22(15) . . ?
C30 C31 C32 121.34(14) . . ?
C32 C33 C35 109.57(14) . . ?
C32 C33 C34 113.43(14) . . ?
C34 C33 C35 110.52(14) . . ?
F3 C39 S1 111.50(14) . . ?
F1 C39 S1 112.42(13) . . ?
F1 C39 F3 106.79(18) . . ?
F2 C39 S1 110.89(15) . . ?
F2 C39 F3 106.66(18) . . ?
F2 C39 F1 108.30(17) . . ?
C44 C45 C40 119.7(2) . . ?
C42 C41 C40 119.0(2) . . ?
C45 C44 C43 119.4(2) . . ?
F4B C43 C44 120.0(2) . . ?
F4B C43 C42 118.8(2) . . ?
C42 C43 C44 121.2(2) . . ?
F4A C40 C45 117.8(3) . . ?
F4A C40 C41 121.5(3) . . ?
C45 C40 C41 120.8(2) . . ?
C41 C42 C43 120.0(2) . . ?
F4C C42 C41 115.4(3) . . ?
F4C C42 C43 124.5(3) . . ?

loop_
_geom_bond_atom_site_label_1
_geom_bond_atom_site_label_2
_geom_bond_distance
_geom_bond_site_symmetry_2
_geom_bond_publ_flag
P2 P3 2.2360(5) . ?
P2 P1 2.2386(5) . ?
P2 C15 1.8482(13) . ?
P3 C3 1.8361(13) . ?
P3 C1 1.8160(13) . ?
P1 N1 1.7815(12) . ?
P1 C27 1.8312(14) . ?
S1 O1 1.4464(11) . ?
S1 O2 1.4218(14) . ?
S1 O3 1.4246(13) . ?
S1 C39 1.7936(19) . ?
N1 C1 1.2992(18) . ?
F3 C39 1.337(3) . ?
F1 C39 1.332(2) . ?
F2 C39 1.329(2) . ?
C20 C15 1.4137(19) . ?
C20 C19 1.3970(18) . ?
C20 C24 1.519(2) . ?
C27 C28 1.4190(19) . ?
C27 C32 1.4288(19) . ?
C9 C8 1.5165(18) . ?
C9 C10 1.5329(19) . ?
C9 C11 1.5303(19) . ?
C15 C16 1.4248(19) . ?
C3 C8 1.4190(17) . ?
C3 C4 1.4229(18) . ?
C8 C7 1.3947(19) . ?
C4 C12 1.5237(18) . ?
C4 C5 1.3957(19) . ?
C7 C6 1.386(2) . ?
C36 C28 1.5227(19) . ?
C36 C37 1.5310(19) . ?
C36 C38 1.533(2) . ?
C1 C2 1.4911(18) . ?
C28 C29 1.395(2) . ?
C12 C13 1.5346(19) . ?
C12 C14 1.532(2) . ?
C16 C17 1.3965(19) . ?
C16 C21 1.525(2) . ?
C19 C18 1.382(2) . ?
C24 C26 1.534(2) . ?
C24 C25 1.531(2) . ?
C6 C5 1.380(2) . ?
C32 C31 1.394(2) . ?
C32 C33 1.522(2) . ?
C29 C30 1.381(2) . ?
C18 C17 1.375(2) . ?
C21 C22 1.532(2) . ?
C21 C23 1.530(2) . ?
C30 C31 1.377(2) . ?
C33 C35 1.531(2) . ?
C33 C34 1.530(2) . ?
F4B C43 1.252(3) . ?
F4A C40 1.124(4) . ?
C45 C44 1.372(3) . ?
C45 C40 1.380(3) . ?
C41 C40 1.389(3) . ?
C41 C42 1.370(3) . ?
C44 C43 1.375(3) . ?
C43 C42 1.374(3) . ?
C42 F4C 1.154(5) . ?
